data_7125539
loop_
_publ_author_name
'Love, Jason B.'
'Vere, Joanna M.'
'Glenny, Mark W.'
'Blake, Alexander J.'
'Schr\"oder, Martin'

_publ_section_title
;
 Ditopic azathioether macrocycles as hosts for transition metal
 saltsElectronic supplementary information (ESI) available: full
 experimental details. See http://www.rsc.org/suppdata/cc/b1/b109486f/
;
_journal_issue 24
_journal_name_full 'Chemical Communications'
_journal_page_first 2678
_journal_paper_doi 10.1039/b109486f
_journal_year 2001
_chemical_formula_moiety 'C26 H50 Cl2 N6 O4 Pd S4'
_chemical_formula_sum 'C26 H50 Cl2 N6 O4 Pd S4'
_chemical_formula_weight 816.26
_space_group_IT_number 14
_space_group_name_Hall '-P 2ybc'
_space_group_name_H-M_alt 'P 1 21/c 1'
_symmetry_cell_setting monoclinic
_symmetry_space_group_name_H-M 'P 1 21/c 1'
_atom_sites_solution_hydrogens geom
_atom_sites_solution_primary direct
_atom_sites_solution_secondary 'difference Fourier'
_audit_creation_method SHELXL-97
_cell_angle_alpha 90.00
_cell_angle_beta 95.31(4)
_cell_angle_gamma 90.00
_cell_formula_units_Z 2
_cell_length_a 15.283(9)
_cell_length_b 11.365(6)
_cell_length_c 10.302(6)
_cell_measurement_reflns_used 16
_cell_measurement_temperature 150(2)
_cell_measurement_theta_max 13
_cell_measurement_theta_min 10
_cell_volume 1781.7(18)
_computing_cell_refinement STADI4
_computing_data_collection 'STADI4 (Stoe & Cie, 1997a)'
_computing_data_reduction 'X-RED (Stoe & Cie, 1997b)'
_computing_molecular_graphics 'SHELXTL/PC (Sheldrick, 1994)'
_computing_publication_material SHELXL-97
_computing_structure_refinement 'SHELXL-97 (Sheldrick, 1997)'
_computing_structure_solution 'SHELXS-97 (Sheldrick, 1990)'
_diffrn_ambient_temperature 150(2)
_diffrn_measured_fraction_theta_full 0.999
_diffrn_measured_fraction_theta_max 0.999
_diffrn_measurement_device_type 'Stoe Stadi-4 four-circle'
_diffrn_measurement_method omega/theta
_diffrn_radiation_monochromator graphite
_diffrn_radiation_source 'fine-focus sealed tube'
_diffrn_radiation_type MoK\a
_diffrn_radiation_wavelength 0.71073
_diffrn_reflns_av_R_equivalents 0.0729
_diffrn_reflns_av_sigmaI/netI 0.0694
_diffrn_reflns_limit_h_max 18
_diffrn_reflns_limit_h_min -18
_diffrn_reflns_limit_k_max 14
_diffrn_reflns_limit_k_min -14
_diffrn_reflns_limit_l_max 12
_diffrn_reflns_limit_l_min -12
_diffrn_reflns_number 8508
_diffrn_reflns_theta_full 26.00
_diffrn_reflns_theta_max 26.00
_diffrn_reflns_theta_min 2.67
_diffrn_standards_decay_% 'random variation +-6.9'
_diffrn_standards_interval_time 60
_diffrn_standards_number 3
_exptl_absorpt_coefficient_mu 0.945
_exptl_absorpt_correction_T_max 0.955
_exptl_absorpt_correction_T_min 0.764
_exptl_absorpt_correction_type numerical
_exptl_absorpt_process_details 'X-RED (Stoe & Cie, 1997b)'
_exptl_crystal_colour orange
_exptl_crystal_density_diffrn 1.522
_exptl_crystal_density_meas ?
_exptl_crystal_density_method 'not measured'
_exptl_crystal_description plate
_exptl_crystal_F_000 848
_exptl_crystal_size_max 0.30
_exptl_crystal_size_mid 0.24
_exptl_crystal_size_min 0.05
_refine_diff_density_max 0.79
_refine_diff_density_min -0.66
_refine_diff_density_rms 0.12
_refine_ls_extinction_method none
_refine_ls_goodness_of_fit_ref 1.050
_refine_ls_hydrogen_treatment 'riding model'
_refine_ls_matrix_type full
_refine_ls_number_parameters 196
_refine_ls_number_reflns 3501
_refine_ls_number_restraints 0
_refine_ls_restrained_S_all 1.050
_refine_ls_R_factor_all 0.0722
_refine_ls_R_factor_gt 0.0515
_refine_ls_shift/su_max 0.002
_refine_ls_shift/su_mean 0.000
_refine_ls_structure_factor_coef Fsqd
_refine_ls_weighting_details 'calc w=1/[\s^2^(Fo^2^)+(0.0598P)^2^+2.5323P] where P=(Fo^2^+2Fc^2^)/3'
_refine_ls_weighting_scheme calc
_refine_ls_wR_factor_gt 0.1223
_refine_ls_wR_factor_ref 0.1380
_reflns_number_gt 2664
_reflns_number_total 3501
_reflns_threshold_expression >2sigma(I)
_cod_data_source_file b109486f.txt
_cod_data_source_block PDSNUR
_cod_depositor_comments
;
The following automatic conversions were performed:

data name '_atom_site_symetry_multiplicity' was replaced with
'_atom_site_symmetry_multiplicity' as specified in the replacement
file
'/home/saulius/struct/COD-crude-data/automatic-downloads/DataCite-retrospective/RSC/depositions/lib/lists/replacement-tags.lst'.

Automatic conversion script
Id: cif_correct_tags 6909 2019-04-08 15:41:33Z antanas 

The following automatic conversions were performed:

data item '_geom_angle_publ_flag' value 'Yes' was changed to 'yes' in
accordance with the
/home/saulius/struct/COD-crude-data/automatic-downloads/DataCite-retrospective/RSC/depositions/lib/dictionaries/cif_core.dic
dictionary named 'cif_core.dic' version 2.4.2 last updated on
2011-04-26.

data item '_geom_bond_publ_flag' value 'Yes' was changed to 'yes' in
accordance with the
/home/saulius/struct/COD-crude-data/automatic-downloads/DataCite-retrospective/RSC/depositions/lib/dictionaries/cif_core.dic
dictionary named 'cif_core.dic' version 2.4.2 last updated on
2011-04-26 (2 times).

data item '_geom_torsion_publ_flag' value 'Yes' was changed to 'yes'
in accordance with the
/home/saulius/struct/COD-crude-data/automatic-downloads/DataCite-retrospective/RSC/depositions/lib/dictionaries/cif_core.dic
dictionary named 'cif_core.dic' version 2.4.2 last updated on
2011-04-26 (23 times).

data item '_symmetry_cell_setting' value 'Monoclinic' was changed to
'monoclinic' in accordance with the
/home/saulius/struct/COD-crude-data/automatic-downloads/DataCite-retrospective/RSC/depositions/lib/dictionaries/cif_core.dic
dictionary named 'cif_core.dic' version 2.4.2 last updated on
2011-04-26.

data item '_exptl_crystal_density_meas' value 'not measured' was
changed to '?' -- the value is perceived as not measured.

data item '_atom_sites_solution_hydrogens' value 'placed
geometrically' was changed to 'geom'.

Automatic conversion script
Id: cif_fix_values 6909 2019-04-08 15:41:33Z antanas 
;
_cod_original_cell_volume 1782(2)
_cod_original_sg_symbol_H-M P2(1)/c
_cod_database_code 7125539

loop_
_symmetry_equiv_pos_as_xyz
'x, y, z'
'-x, y+1/2, -z+1/2'
'-x, -y, -z'
'x, -y-1/2, z-1/2'

loop_
_atom_site_label
_atom_site_type_symbol
_atom_site_fract_x
_atom_site_fract_y
_atom_site_fract_z
_atom_site_U_iso_or_equiv
_atom_site_adp_type
_atom_site_occupancy
_atom_site_symmetry_multiplicity
_atom_site_calc_flag
_atom_site_refinement_flags
Pd Pd 0.0000 0.0000 0.5000 0.02276(17) Uani 1 2 d S
Cl Cl -0.09440(9) 0.02343(11) 0.19295(12) 0.0341(3) Uani 1 1 d .
S1 S -0.13213(8) 0.03546(11) 0.59069(12) 0.0263(3) Uani 1 1 d .
S2 S -0.00452(8) -0.19660(10) 0.56271(12) 0.0248(3) Uani 1 1 d .
N1 N -0.2030(3) -0.1960(4) 0.5039(4) 0.0284(9) Uani 1 1 d .
N2 N -0.2780(3) -0.4978(4) 0.4939(4) 0.0309(9) Uani 1 1 d .
H2A H -0.2352 -0.5149 0.5540 0.037 Uiso 1 1 calc R
N3 N -0.3813(3) -0.5698(4) 0.3320(5) 0.0366(11) Uani 1 1 d .
H3A H -0.3786 -0.4987 0.2990 0.044 Uiso 1 1 calc R
O1 O -0.3426(3) -0.3423(4) 0.3808(4) 0.0436(10) Uani 1 1 d .
O2 O -0.3097(3) -0.6929(4) 0.4821(4) 0.0487(11) Uani 1 1 d .
C1 C -0.1311(3) 0.1956(4) 0.5936(5) 0.0293(11) Uani 1 1 d .
H1A H -0.1904 0.2246 0.6086 0.035 Uiso 1 1 calc R
H1B H -0.0896 0.2228 0.6671 0.035 Uiso 1 1 calc R
C2 C -0.2220(3) 0.0159(4) 0.4615(5) 0.0303(11) Uani 1 1 d .
H2B H -0.2652 0.0804 0.4651 0.036 Uiso 1 1 calc R
H2C H -0.1985 0.0181 0.3751 0.036 Uiso 1 1 calc R
C3 C -0.2666(3) -0.1021(5) 0.4802(6) 0.0349(12) Uani 1 1 d .
H3B H -0.3028 -0.0965 0.5548 0.042 Uiso 1 1 calc R
H3C H -0.3061 -0.1208 0.4013 0.042 Uiso 1 1 calc R
C4 C -0.1525(3) -0.2240(4) 0.3935(5) 0.0286(11) Uani 1 1 d .
H4A H -0.1406 -0.1506 0.3465 0.034 Uiso 1 1 calc R
H4B H -0.1879 -0.2762 0.3322 0.034 Uiso 1 1 calc R
C5 C -0.0667(3) -0.2837(4) 0.4373(5) 0.0268(10) Uani 1 1 d .
H5A H -0.0317 -0.2936 0.3618 0.032 Uiso 1 1 calc R
H5B H -0.0784 -0.3627 0.4722 0.032 Uiso 1 1 calc R
C6 C 0.1045(3) -0.2467(4) 0.5309(5) 0.0304(11) Uani 1 1 d .
H6A H 0.1476 -0.2231 0.6040 0.036 Uiso 1 1 calc R
H6B H 0.1049 -0.3337 0.5252 0.036 Uiso 1 1 calc R
C7 C -0.2368(3) -0.3000(4) 0.5627(5) 0.0289(11) Uani 1 1 d .
H7A H -0.2732 -0.2751 0.6324 0.035 Uiso 1 1 calc R
H7B H -0.1865 -0.3456 0.6044 0.035 Uiso 1 1 calc R
C8 C -0.2917(3) -0.3813(5) 0.4693(5) 0.0305(11) Uani 1 1 d .
C9 C -0.3241(4) -0.5952(5) 0.4349(5) 0.0338(12) Uani 1 1 d .
C10 C -0.4481(4) -0.6494(5) 0.2693(5) 0.0336(12) Uani 1 1 d .
C11 C -0.5251(5) -0.6541(8) 0.3515(7) 0.062(2) Uani 1 1 d .
H11A H -0.5063 -0.6896 0.4362 0.093 Uiso 1 1 calc R
H11B H -0.5723 -0.7016 0.3068 0.093 Uiso 1 1 calc R
H11C H -0.5467 -0.5742 0.3646 0.093 Uiso 1 1 calc R
C12 C -0.4771(4) -0.5942(6) 0.1375(6) 0.0489(16) Uani 1 1 d .
H12A H -0.4271 -0.5911 0.0845 0.073 Uiso 1 1 calc R
H12B H -0.4987 -0.5142 0.1505 0.073 Uiso 1 1 calc R
H12C H -0.5241 -0.6416 0.0926 0.073 Uiso 1 1 calc R
C13 C -0.4142(5) -0.7729(6) 0.2497(7) 0.0578(18) Uani 1 1 d .
H13A H -0.3954 -0.8079 0.3347 0.087 Uiso 1 1 calc R
H13B H -0.3642 -0.7697 0.1967 0.087 Uiso 1 1 calc R
H13C H -0.4611 -0.8209 0.2052 0.087 Uiso 1 1 calc R

loop_
_atom_site_aniso_label
_atom_site_aniso_U_11
_atom_site_aniso_U_22
_atom_site_aniso_U_33
_atom_site_aniso_U_23
_atom_site_aniso_U_13
_atom_site_aniso_U_12
Pd 0.0232(3) 0.0167(3) 0.0280(3) -0.0013(2) 0.00016(19) 0.0004(2)
Cl 0.0418(7) 0.0282(7) 0.0310(6) 0.0022(5) -0.0041(5) -0.0103(5)
S1 0.0253(6) 0.0214(6) 0.0321(6) -0.0017(5) 0.0020(5) 0.0003(5)
S2 0.0278(6) 0.0176(6) 0.0283(6) 0.0002(5) -0.0007(5) -0.0008(4)
N1 0.025(2) 0.023(2) 0.036(2) 0.0024(18) -0.0023(18) -0.0035(16)
N2 0.028(2) 0.022(2) 0.040(2) 0.0052(19) -0.0125(18) -0.0044(18)
N3 0.035(3) 0.025(2) 0.047(3) 0.009(2) -0.013(2) -0.0046(19)
O1 0.040(2) 0.029(2) 0.056(3) 0.0122(18) -0.0251(19) -0.0085(17)
O2 0.052(3) 0.028(2) 0.061(3) 0.003(2) -0.021(2) 0.0043(19)
C1 0.030(3) 0.020(3) 0.038(3) -0.003(2) 0.003(2) 0.005(2)
C2 0.025(2) 0.024(3) 0.040(3) 0.000(2) -0.009(2) -0.002(2)
C3 0.025(3) 0.029(3) 0.050(3) 0.000(2) -0.003(2) -0.002(2)
C4 0.034(3) 0.022(2) 0.027(2) 0.000(2) -0.006(2) -0.002(2)
C5 0.029(3) 0.020(2) 0.030(2) -0.004(2) -0.002(2) -0.0035(19)
C6 0.027(3) 0.019(2) 0.044(3) -0.001(2) -0.005(2) 0.0071(19)
C7 0.028(3) 0.024(3) 0.032(3) 0.001(2) -0.008(2) -0.002(2)
C8 0.025(3) 0.025(3) 0.040(3) 0.005(2) -0.005(2) -0.005(2)
C9 0.031(3) 0.027(3) 0.041(3) 0.001(2) -0.007(2) -0.006(2)
C10 0.037(3) 0.027(3) 0.034(3) 0.000(2) -0.011(2) -0.008(2)
C11 0.056(4) 0.082(6) 0.047(4) -0.011(4) 0.002(3) -0.025(4)
C12 0.046(4) 0.051(4) 0.046(4) 0.001(3) -0.014(3) -0.008(3)
C13 0.066(5) 0.036(4) 0.067(4) -0.013(3) -0.018(4) -0.002(3)

loop_
_atom_type_symbol
_atom_type_description
_atom_type_scat_dispersion_real
_atom_type_scat_dispersion_imag
_atom_type_scat_source
C C 0.0033 0.0016 'International Tables Vol C Tables 4.2.6.8 and 6.1.1.4'
H H 0.0000 0.0000 'International Tables Vol C Tables 4.2.6.8 and 6.1.1.4'
N N 0.0061 0.0033 'International Tables Vol C Tables 4.2.6.8 and 6.1.1.4'
O O 0.0106 0.0060 'International Tables Vol C Tables 4.2.6.8 and 6.1.1.4'
S S 0.1246 0.1234 'International Tables Vol C Tables 4.2.6.8 and 6.1.1.4'
Cl Cl 0.1484 0.1585 'International Tables Vol C Tables 4.2.6.8 and 6.1.1.4'
Pd Pd -0.9988 1.0072 'International Tables Vol C Tables 4.2.6.8 and 6.1.1.4'

loop_
_geom_angle_atom_site_label_1
_geom_angle_atom_site_label_2
_geom_angle_atom_site_label_3
_geom_angle
_geom_angle_site_symmetry_1
_geom_angle_site_symmetry_3
_geom_angle_publ_flag
S1 Pd S2 90.32(4) . . yes
S2 Pd S2 180.0 . 3_556 ?
S2 Pd S1 89.68(4) . 3_556 ?
S2 Pd S1 90.32(4) 3_556 3_556 ?
S2 Pd S1 89.68(4) 3_556 . ?
S1 Pd S1 180.0 3_556 . ?
C1 S1 C2 97.9(2) . . ?
C1 S1 Pd 99.93(17) . . ?
C2 S1 Pd 107.77(19) . . ?
C6 S2 C5 97.4(2) . . ?
C6 S2 Pd 101.49(17) . . ?
C5 S2 Pd 110.55(17) . . ?
C7 N1 C3 114.4(4) . . ?
C7 N1 C4 112.4(4) . . ?
C3 N1 C4 114.9(4) . . ?
C8 N2 C9 128.1(4) . . ?
C9 N3 C10 126.3(5) . . ?
C6 C1 S1 112.1(3) 3_556 . ?
C3 C2 S1 109.1(4) . . ?
N1 C3 C2 111.6(4) . . ?
N1 C4 C5 111.8(4) . . ?
C4 C5 S2 110.5(3) . . ?
C1 C6 S2 111.0(3) 3_556 . ?
N1 C7 C8 115.3(4) . . ?
O1 C8 N2 124.5(5) . . ?
O1 C8 C7 121.6(5) . . ?
N2 C8 C7 113.9(4) . . ?
O2 C9 N3 126.1(5) . . ?
O2 C9 N2 118.2(5) . . ?
N3 C9 N2 115.7(5) . . ?
N3 C10 C11 108.7(5) . . ?
N3 C10 C13 113.4(5) . . ?
C11 C10 C13 109.5(6) . . ?
N3 C10 C12 105.8(4) . . ?
C11 C10 C12 109.6(5) . . ?
C13 C10 C12 109.7(5) . . ?

loop_
_geom_bond_atom_site_label_1
_geom_bond_atom_site_label_2
_geom_bond_distance
_geom_bond_site_symmetry_2
_geom_bond_publ_flag
Pd S1 2.337(2) . yes
Pd S2 2.329(2) . yes
Pd S2 2.329(2) 3_556 ?
Pd S1 2.337(2) 3_556 ?
S1 C1 1.820(5) . ?
S1 C2 1.836(5) . ?
S2 C6 1.820(5) . ?
S2 C5 1.823(5) . ?
N1 C7 1.446(6) . ?
N1 C3 1.449(7) . ?
N1 C4 1.467(6) . ?
N2 C8 1.361(7) . ?
N2 C9 1.418(7) . ?
N3 C9 1.341(7) . ?
N3 C10 1.467(7) . ?
O1 C8 1.226(6) . ?
O2 C9 1.224(7) . ?
C1 C6 1.498(7) 3_556 ?
C2 C3 1.525(7) . ?
C4 C5 1.509(7) . ?
C6 C1 1.498(7) 3_556 ?
C7 C8 1.528(7) . ?
C10 C11 1.513(9) . ?
C10 C13 1.516(9) . ?
C10 C12 1.524(8) . ?

loop_
_geom_torsion_atom_site_label_1
_geom_torsion_atom_site_label_2
_geom_torsion_atom_site_label_3
_geom_torsion_atom_site_label_4
_geom_torsion
_geom_torsion_site_symmetry_4
_geom_torsion_publ_flag
C2 S1 C1 C6 -65.4(4) 3_556 yes
C1 S1 C2 C3 -153.2(4) . yes
C7 N1 C3 C2 161.2(4) . yes
C4 N1 C3 C2 -66.6(6) . yes
S1 C2 C3 N1 -47.0(5) . yes
C7 N1 C4 C5 -69.6(5) . yes
C3 N1 C4 C5 157.3(4) . yes
N1 C4 C5 S2 -53.2(5) . yes
C6 S2 C5 C4 -153.0(4) . yes
C5 S2 C6 C1 72.5(4) 3_556 yes
C3 N1 C7 C8 78.8(6) . yes
C4 N1 C7 C8 -54.6(6) . yes
C9 N2 C8 O1 -7.2(9) . yes
C9 N2 C8 C7 173.1(5) . yes
N1 C7 C8 O1 -38.2(7) . yes
N1 C7 C8 N2 141.5(5) . yes
C10 N3 C9 O2 10.8(10) . yes
C10 N3 C9 N2 -168.0(5) . yes
C8 N2 C9 O2 -170.6(6) . yes
C8 N2 C9 N3 8.4(8) . yes
C9 N3 C10 C11 78.3(7) . yes
C9 N3 C10 C13 -43.8(8) . yes
C9 N3 C10 C12 -164.1(6) . yes
